data_7020707
loop_
_publ_author_name
'Reichert, Adelina'
'Bolte, Michael'
'Lerner, Hans-Wolfram'
'Wagner, Matthias'

_publ_section_title
;
 Ferrocenyl(trihydro)borates: building blocks for the synthesis of
 heterooligonuclear metallocene complexes.
;
_journal_issue 3
_journal_name_full 'Dalton transactions (Cambridge, England : 2003)'
_journal_page_first 688
_journal_page_last 694
_journal_paper_doi 10.1039/c2dt31732j
_journal_volume 42
_journal_year 2013
_chemical_formula_moiety 'C35 H41 B3 Fe3 Zr'
_chemical_formula_sum 'C35 H41 B3 Fe3 Zr'
_chemical_formula_weight 752.88
_chemical_name_systematic ?
_space_group_IT_number 14
_symmetry_cell_setting monoclinic
_symmetry_space_group_name_Hall '-P 2yn'
_symmetry_space_group_name_H-M 'P 1 21/n 1'
_atom_sites_solution_hydrogens geom
_atom_sites_solution_primary direct
_atom_sites_solution_secondary difmap
_audit_creation_method SHELXL-97
_cell_angle_alpha 90.00
_cell_angle_beta 90.260(4)
_cell_angle_gamma 90.00
_cell_formula_units_Z 4
_cell_length_a 6.5811(3)
_cell_length_b 20.6944(11)
_cell_length_c 23.8678(13)
_cell_measurement_reflns_used 10402
_cell_measurement_temperature 173(2)
_cell_measurement_theta_max 25.7
_cell_measurement_theta_min 2.0
_cell_volume 3250.6(3)
_computing_cell_refinement 'X-Area (Stoe & Cie, 2001)'
_computing_data_collection 'X-Area (Stoe & Cie, 2001)'
_computing_data_reduction 'X-Area (Stoe & Cie, 2001)'
_computing_molecular_graphics 'XP (Sheldrick, 2008)'
_computing_publication_material SHELXL97
_computing_structure_refinement 'SHELXL97 (Sheldrick, 2008) '
_computing_structure_solution 'SHELXS97 (Sheldrick, 2008) '
_diffrn_ambient_temperature 173(2)
_diffrn_measured_fraction_theta_full 1.000
_diffrn_measured_fraction_theta_max 1.000
_diffrn_measurement_device_type 'STOE IPDS II two-circle-diffractometer'
_diffrn_measurement_method \w
_diffrn_radiation_monochromator graphite
_diffrn_radiation_source 'fine-focus sealed tube'
_diffrn_radiation_type MoK\a
_diffrn_radiation_wavelength 0.71073
_diffrn_reflns_av_R_equivalents 0.1170
_diffrn_reflns_av_sigmaI/netI 0.1383
_diffrn_reflns_limit_h_max 7
_diffrn_reflns_limit_h_min -7
_diffrn_reflns_limit_k_max 22
_diffrn_reflns_limit_k_min -24
_diffrn_reflns_limit_l_max 28
_diffrn_reflns_limit_l_min -28
_diffrn_reflns_number 25275
_diffrn_reflns_theta_full 25.00
_diffrn_reflns_theta_max 25.02
_diffrn_reflns_theta_min 1.97
_diffrn_standards_number 0
_exptl_absorpt_coefficient_mu 1.647
_exptl_absorpt_correction_T_max 0.9370
_exptl_absorpt_correction_T_min 0.6647
_exptl_absorpt_correction_type multi-scan
_exptl_absorpt_process_details 'MULABS (Spek, 2003; Blessing, 1995)'
_exptl_crystal_colour orange
_exptl_crystal_density_diffrn 1.538
_exptl_crystal_density_method 'not measured'
_exptl_crystal_description needle
_exptl_crystal_F_000 1536
_exptl_crystal_size_max 0.27
_exptl_crystal_size_mid 0.06
_exptl_crystal_size_min 0.04
_refine_diff_density_max 1.606
_refine_diff_density_min -1.577
_refine_diff_density_rms 0.187
_refine_ls_extinction_method none
_refine_ls_goodness_of_fit_ref 0.921
_refine_ls_hydrogen_treatment constr
_refine_ls_matrix_type full
_refine_ls_number_parameters 382
_refine_ls_number_reflns 5738
_refine_ls_number_restraints 0
_refine_ls_restrained_S_all 0.921
_refine_ls_R_factor_all 0.1171
_refine_ls_R_factor_gt 0.0716
_refine_ls_shift/su_max 0.001
_refine_ls_shift/su_mean 0.000
_refine_ls_structure_factor_coef Fsqd
_refine_ls_weighting_details 'calc w=1/[\s^2^(Fo^2^)+(0.0842P)^2^] where P=(Fo^2^+2Fc^2^)/3'
_refine_ls_weighting_scheme calc
_refine_ls_wR_factor_gt 0.1546
_refine_ls_wR_factor_ref 0.1718
_reflns_number_gt 3513
_reflns_number_total 5738
_reflns_threshold_expression I>2\s(I)
_cod_data_source_file c2dt31732j.txt
_cod_data_source_block wa1295
_cod_depositor_comments
;
The following automatic conversions were performed:

'_symmetry_cell_setting' value 'Monoclinic' changed to 'monoclinic'
according to /home/saulius/struct/CIF-dictionaries/cif_core.dic
dictionary named 'cif_core.dic' version 2.4.2 from 2011-04-26.

Automatic conversion script
Id: cif_fix_values 1891 2012-01-12 08:04:46Z andrius 
;
_cod_original_sg_symbol_H-M P21/n
_cod_database_code 7020707

loop_
_symmetry_equiv_pos_as_xyz
'x, y, z'
'-x+1/2, y+1/2, -z+1/2'
'-x, -y, -z'
'x-1/2, -y-1/2, z-1/2'

loop_
_atom_site_label
_atom_site_type_symbol
_atom_site_fract_x
_atom_site_fract_y
_atom_site_fract_z
_atom_site_U_iso_or_equiv
_atom_site_adp_type
_atom_site_occupancy
_atom_site_symmetry_multiplicity
_atom_site_calc_flag
_atom_site_refinement_flags
Zr1 Zr 0.20575(12) 0.70042(4) 0.71556(3) 0.0269(2) Uani 1 1 d .
Fe1 Fe -0.1143(2) 0.47136(6) 0.64305(5) 0.0368(3) Uani 1 1 d .
Fe2 Fe 0.5321(2) 0.74769(6) 0.51723(5) 0.0398(3) Uani 1 1 d .
Fe3 Fe 0.54012(19) 0.53838(5) 0.87852(5) 0.0331(3) Uani 1 1 d .
B1 B 0.0301(17) 0.6164(5) 0.6675(4) 0.038(2) Uani 1 1 d .
H1A H 0.1742 0.6064 0.6621 0.058 Uiso 1 1 calc R
H1B H -0.0042 0.6116 0.7072 0.058 Uiso 1 1 calc R
H1C H 0.0031 0.6609 0.6555 0.058 Uiso 1 1 calc R
B2 B 0.4327(16) 0.7391(5) 0.6459(4) 0.038(2) Uani 1 1 d .
H2A H 0.4555 0.7607 0.6819 0.057 Uiso 1 1 calc R
H2B H 0.4855 0.6949 0.6477 0.057 Uiso 1 1 calc R
H2C H 0.2868 0.7380 0.6376 0.057 Uiso 1 1 calc R
B3 B 0.4194(15) 0.6454(5) 0.7825(4) 0.040(2) Uani 1 1 d .
H3A H 0.2741 0.6388 0.7892 0.060 Uiso 1 1 calc R
H3B H 0.4620 0.6195 0.7503 0.060 Uiso 1 1 calc R
H3C H 0.4447 0.6913 0.7748 0.060 Uiso 1 1 calc R
C1 C -0.1275(19) 0.7492(6) 0.7352(7) 0.081(4) Uani 1 1 d .
H1 H -0.2466 0.7286 0.7214 0.097 Uiso 1 1 calc R
C2 C -0.036(2) 0.7374(5) 0.7865(6) 0.072(4) Uani 1 1 d .
H2 H -0.0778 0.7067 0.8136 0.086 Uiso 1 1 calc R
C3 C 0.1360(18) 0.7803(5) 0.7909(4) 0.053(3) Uani 1 1 d .
H3 H 0.2287 0.7839 0.8214 0.063 Uiso 1 1 calc R
C4 C 0.1378(15) 0.8153(4) 0.7415(4) 0.044(2) Uani 1 1 d .
H4 H 0.2327 0.8482 0.7323 0.053 Uiso 1 1 calc R
C5 C -0.0195(19) 0.7949(5) 0.7080(5) 0.058(3) Uani 1 1 d .
H5 H -0.0481 0.8105 0.6714 0.070 Uiso 1 1 calc R
C11 C -0.1023(15) 0.5688(4) 0.6319(4) 0.042(2) Uani 1 1 d .
C12 C -0.3055(17) 0.5480(5) 0.6436(5) 0.063(3) Uani 1 1 d .
H12 H -0.3861 0.5620 0.6742 0.075 Uiso 1 1 calc R
C13 C -0.3655(18) 0.5033(6) 0.6020(6) 0.071(3) Uani 1 1 d .
H13 H -0.4929 0.4818 0.5999 0.086 Uiso 1 1 calc R
C14 C -0.206(3) 0.4960(6) 0.5645(5) 0.081(4) Uani 1 1 d .
H14 H -0.2065 0.4689 0.5323 0.098 Uiso 1 1 calc R
C15 C -0.0422(18) 0.5362(5) 0.5825(4) 0.052(2) Uani 1 1 d .
H15 H 0.0855 0.5404 0.5645 0.062 Uiso 1 1 calc R
C16 C 0.108(2) 0.4492(5) 0.6988(5) 0.069(3) Uani 1 1 d .
H16 H 0.2076 0.4784 0.7129 0.082 Uiso 1 1 calc R
C17 C -0.082(3) 0.4384(6) 0.7231(5) 0.081(4) Uani 1 1 d .
H17 H -0.1357 0.4590 0.7555 0.097 Uiso 1 1 calc R
C18 C -0.176(2) 0.3928(7) 0.6912(6) 0.084(4) Uani 1 1 d .
H18 H -0.3053 0.3749 0.6991 0.101 Uiso 1 1 calc R
C19 C -0.057(2) 0.3755(5) 0.6454(6) 0.074(4) Uani 1 1 d .
H19 H -0.0914 0.3464 0.6161 0.088 Uiso 1 1 calc R
C20 C 0.1316(18) 0.4120(5) 0.6525(5) 0.067(3) Uani 1 1 d .
H20 H 0.2479 0.4100 0.6291 0.080 Uiso 1 1 calc R
C21 C 0.5440(13) 0.7767(4) 0.5991(3) 0.0343(18) Uani 1 1 d .
C22 C 0.7453(14) 0.7642(5) 0.5776(3) 0.042(2) Uani 1 1 d .
H22 H 0.8390 0.7332 0.5918 0.050 Uiso 1 1 calc R
C23 C 0.7780(16) 0.8062(5) 0.5316(4) 0.051(2) Uani 1 1 d .
H23 H 0.8983 0.8085 0.5098 0.062 Uiso 1 1 calc R
C24 C 0.6040(15) 0.8438(5) 0.5238(4) 0.046(2) Uani 1 1 d .
H24 H 0.5849 0.8755 0.4955 0.055 Uiso 1 1 calc R
C25 C 0.4617(15) 0.8266(4) 0.5649(3) 0.039(2) Uani 1 1 d .
H25 H 0.3310 0.8454 0.5692 0.047 Uiso 1 1 calc R
C26 C 0.389(3) 0.6607(8) 0.5170(5) 0.089(5) Uani 1 1 d .
H26 H 0.3489 0.6373 0.5493 0.106 Uiso 1 1 calc R
C27 C 0.574(3) 0.6555(6) 0.4904(5) 0.085(5) Uani 1 1 d .
H27 H 0.6841 0.6283 0.5012 0.102 Uiso 1 1 calc R
C28 C 0.571(3) 0.6975(7) 0.4449(4) 0.088(5) Uani 1 1 d .
H28 H 0.6780 0.7024 0.4187 0.106 Uiso 1 1 calc R
C29 C 0.395(4) 0.7301(7) 0.4435(6) 0.115(8) Uani 1 1 d .
H29 H 0.3585 0.7630 0.4176 0.138 Uiso 1 1 calc R
C30 C 0.272(3) 0.7060(10) 0.4884(8) 0.111(6) Uani 1 1 d .
H30 H 0.1372 0.7186 0.4970 0.133 Uiso 1 1 calc R
C31 C 0.5435(12) 0.6242(4) 0.8358(3) 0.0331(18) Uani 1 1 d .
C32 C 0.7395(14) 0.5945(4) 0.8351(4) 0.041(2) Uani 1 1 d .
H32 H 0.8129 0.5820 0.8027 0.049 Uiso 1 1 calc R
C33 C 0.8059(15) 0.5867(4) 0.8919(4) 0.042(2) Uani 1 1 d .
H33 H 0.9309 0.5678 0.9033 0.050 Uiso 1 1 calc R
C34 C 0.6586(16) 0.6112(4) 0.9274(4) 0.046(2) Uani 1 1 d .
H34 H 0.6650 0.6126 0.9672 0.055 Uiso 1 1 calc R
C35 C 0.4948(13) 0.6342(4) 0.8929(3) 0.0371(19) Uani 1 1 d .
H35 H 0.3727 0.6531 0.9063 0.045 Uiso 1 1 calc R
C36 C 0.4671(19) 0.4595(5) 0.8311(5) 0.057(3) Uani 1 1 d .
H36 H 0.4926 0.4542 0.7922 0.068 Uiso 1 1 calc R
C37 C 0.5987(19) 0.4423(4) 0.8752(4) 0.055(3) Uani 1 1 d .
H37 H 0.7297 0.4236 0.8713 0.066 Uiso 1 1 calc R
C38 C 0.5047(19) 0.4573(5) 0.9257(4) 0.057(3) Uani 1 1 d .
H38 H 0.5606 0.4503 0.9620 0.069 Uiso 1 1 calc R
C39 C 0.3140(16) 0.4844(5) 0.9142(4) 0.053(2) Uani 1 1 d .
H39 H 0.2186 0.4990 0.9411 0.063 Uiso 1 1 calc R
C40 C 0.2884(18) 0.4864(5) 0.8554(5) 0.060(3) Uani 1 1 d .
H40 H 0.1735 0.5026 0.8357 0.072 Uiso 1 1 calc R

loop_
_atom_site_aniso_label
_atom_site_aniso_U_11
_atom_site_aniso_U_22
_atom_site_aniso_U_33
_atom_site_aniso_U_23
_atom_site_aniso_U_13
_atom_site_aniso_U_12
Zr1 0.0246(4) 0.0277(4) 0.0283(4) 0.0012(3) -0.0017(3) 0.0019(3)
Fe1 0.0337(7) 0.0319(6) 0.0447(7) -0.0021(5) -0.0004(5) -0.0028(5)
Fe2 0.0461(8) 0.0441(7) 0.0292(6) 0.0003(5) -0.0019(5) 0.0061(6)
Fe3 0.0347(7) 0.0309(6) 0.0335(6) 0.0018(5) -0.0055(5) 0.0011(5)
B1 0.045(6) 0.028(5) 0.042(5) 0.003(4) -0.009(4) 0.000(4)
B2 0.039(6) 0.045(6) 0.030(5) -0.001(4) -0.005(4) 0.003(4)
B3 0.028(5) 0.047(6) 0.044(5) 0.015(4) -0.012(4) -0.002(4)
C1 0.037(7) 0.066(8) 0.140(12) -0.053(8) -0.016(7) 0.028(6)
C2 0.082(9) 0.035(6) 0.098(9) -0.009(5) 0.071(8) 0.000(5)
C3 0.067(7) 0.049(6) 0.042(5) -0.016(4) 0.003(5) 0.007(5)
C4 0.044(6) 0.036(5) 0.053(5) -0.015(4) 0.006(4) 0.000(4)
C5 0.062(7) 0.042(6) 0.071(7) -0.009(5) -0.014(5) 0.022(6)
C11 0.038(5) 0.039(5) 0.048(5) -0.004(4) -0.008(4) -0.002(4)
C12 0.043(6) 0.046(6) 0.100(8) -0.010(5) -0.015(6) 0.011(5)
C13 0.041(6) 0.061(7) 0.112(10) 0.012(7) -0.030(7) -0.006(5)
C14 0.132(13) 0.061(7) 0.050(6) 0.008(5) -0.030(7) -0.046(8)
C15 0.065(7) 0.046(5) 0.044(5) -0.001(4) -0.008(4) -0.007(5)
C16 0.070(9) 0.048(6) 0.088(8) 0.017(6) -0.029(7) -0.008(6)
C17 0.120(13) 0.065(8) 0.059(7) 0.017(6) 0.004(7) -0.007(8)
C18 0.063(9) 0.068(8) 0.122(11) 0.038(8) 0.016(8) -0.016(7)
C19 0.092(10) 0.033(6) 0.096(9) -0.017(5) -0.015(7) 0.008(6)
C20 0.048(7) 0.047(6) 0.105(9) -0.004(6) 0.001(6) 0.012(5)
C21 0.031(5) 0.037(4) 0.035(4) -0.003(3) -0.005(3) -0.003(4)
C22 0.035(5) 0.056(6) 0.035(4) 0.009(4) 0.003(4) 0.008(4)
C23 0.041(6) 0.074(7) 0.039(5) 0.014(5) 0.006(4) -0.001(5)
C24 0.046(6) 0.050(6) 0.042(5) 0.015(4) -0.002(4) -0.007(5)
C25 0.048(6) 0.035(4) 0.035(4) 0.002(3) 0.001(4) 0.000(4)
C26 0.129(15) 0.079(10) 0.058(7) -0.024(7) 0.009(9) -0.052(10)
C27 0.139(15) 0.053(7) 0.064(7) -0.023(6) -0.017(8) 0.028(8)
C28 0.151(15) 0.073(8) 0.041(6) -0.014(6) 0.023(7) 0.032(9)
C29 0.23(2) 0.055(8) 0.060(8) -0.024(6) -0.062(11) 0.047(11)
C30 0.083(11) 0.133(15) 0.116(13) -0.084(12) -0.006(10) -0.011(11)
C31 0.025(4) 0.036(4) 0.038(4) 0.005(3) -0.005(3) 0.002(4)
C32 0.034(5) 0.051(5) 0.039(4) 0.006(4) 0.001(4) -0.002(4)
C33 0.037(5) 0.043(5) 0.046(5) 0.007(4) -0.011(4) 0.001(4)
C34 0.060(7) 0.042(5) 0.036(4) -0.004(4) -0.007(4) -0.005(5)
C35 0.031(5) 0.039(5) 0.041(4) 0.001(4) -0.008(4) 0.003(4)
C36 0.072(8) 0.035(5) 0.062(6) -0.006(4) -0.013(5) -0.005(5)
C37 0.063(7) 0.031(5) 0.070(7) -0.002(4) -0.012(5) 0.004(5)
C38 0.077(8) 0.043(6) 0.052(6) 0.014(4) -0.006(5) -0.011(5)
C39 0.044(6) 0.050(6) 0.064(6) 0.010(5) 0.001(5) -0.002(5)
C40 0.058(7) 0.042(6) 0.079(7) 0.006(5) -0.015(5) -0.013(5)

loop_
_atom_type_symbol
_atom_type_description
_atom_type_scat_dispersion_real
_atom_type_scat_dispersion_imag
_atom_type_scat_source
C C 0.0033 0.0016 'International Tables Vol C Tables 4.2.6.8 and 6.1.1.4'
H H 0.0000 0.0000 'International Tables Vol C Tables 4.2.6.8 and 6.1.1.4'
B B 0.0013 0.0007 'International Tables Vol C Tables 4.2.6.8 and 6.1.1.4'
Fe Fe 0.3463 0.8444 'International Tables Vol C Tables 4.2.6.8 and 6.1.1.4'
Zr Zr -2.9673 0.5597 'International Tables Vol C Tables 4.2.6.8 and 6.1.1.4'

loop_
_geom_angle_atom_site_label_1
_geom_angle_atom_site_label_2
_geom_angle_atom_site_label_3
_geom_angle
C2 Zr1 C5 53.8(4)
C2 Zr1 C1 32.8(5)
C5 Zr1 C1 31.9(4)
C2 Zr1 C3 33.9(4)
C5 Zr1 C3 54.0(4)
C1 Zr1 C3 54.7(4)
C2 Zr1 C4 54.1(3)
C5 Zr1 C4 32.1(4)
C1 Zr1 C4 53.3(4)
C3 Zr1 C4 32.2(3)
C19 Fe1 C12 152.2(5)
C19 Fe1 C16 68.0(5)
C12 Fe1 C16 128.3(5)
C19 Fe1 C13 119.0(5)
C12 Fe1 C13 40.8(5)
C16 Fe1 C13 167.4(6)
C19 Fe1 C15 128.7(5)
C12 Fe1 C15 68.5(5)
C16 Fe1 C15 116.5(5)
C13 Fe1 C15 68.5(5)
C19 Fe1 C18 40.2(5)
C12 Fe1 C18 119.9(6)
C16 Fe1 C18 66.0(6)
C13 Fe1 C18 111.7(6)
C15 Fe1 C18 168.2(5)
C19 Fe1 C14 109.1(5)
C12 Fe1 C14 68.1(6)
C16 Fe1 C14 150.9(6)
C13 Fe1 C14 40.0(6)
C15 Fe1 C14 41.2(4)
C18 Fe1 C14 131.5(6)
C19 Fe1 C11 165.7(5)
C12 Fe1 C11 41.3(4)
C16 Fe1 C11 106.4(4)
C13 Fe1 C11 69.3(4)
C15 Fe1 C11 40.7(4)
C18 Fe1 C11 151.0(5)
C14 Fe1 C11 69.0(4)
C19 Fe1 C17 68.1(5)
C12 Fe1 C17 108.5(6)
C16 Fe1 C17 40.4(6)
C13 Fe1 C17 129.9(6)
C15 Fe1 C17 149.8(5)
C18 Fe1 C17 39.0(6)
C14 Fe1 C17 167.8(6)
C11 Fe1 C17 116.7(5)
C19 Fe1 C20 42.2(5)
C12 Fe1 C20 164.2(5)
C16 Fe1 C20 39.0(5)
C13 Fe1 C20 153.1(5)
C15 Fe1 C20 106.8(5)
C18 Fe1 C20 67.4(5)
C14 Fe1 C20 119.0(6)
C11 Fe1 C20 125.4(4)
C17 Fe1 C20 67.6(6)
C29 Fe2 C26 68.3(7)
C29 Fe2 C28 38.8(7)
C26 Fe2 C28 66.7(6)
C29 Fe2 C30 41.6(8)
C26 Fe2 C30 40.1(7)
C28 Fe2 C30 66.7(7)
C29 Fe2 C27 67.4(5)
C26 Fe2 C27 39.7(6)
C28 Fe2 C27 40.1(5)
C30 Fe2 C27 67.1(7)
C29 Fe2 C22 163.1(8)
C26 Fe2 C22 117.9(6)
C28 Fe2 C22 126.7(6)
C30 Fe2 C22 152.5(7)
C27 Fe2 C22 106.5(5)
C29 Fe2 C25 122.1(5)
C26 Fe2 C25 127.1(5)
C28 Fe2 C25 155.6(5)
C30 Fe2 C25 109.6(5)
C27 Fe2 C25 163.1(5)
C22 Fe2 C25 68.2(4)
C29 Fe2 C21 155.0(7)
C26 Fe2 C21 106.2(4)
C28 Fe2 C21 163.2(5)
C30 Fe2 C21 118.4(6)
C27 Fe2 C21 124.9(4)
C22 Fe2 C21 41.5(3)
C25 Fe2 C21 40.7(3)
C29 Fe2 C23 127.3(7)
C26 Fe2 C23 152.8(7)
C28 Fe2 C23 110.0(6)
C30 Fe2 C23 166.0(8)
C27 Fe2 C23 119.9(6)
C22 Fe2 C23 40.6(4)
C25 Fe2 C23 67.4(4)
C21 Fe2 C23 68.8(3)
C29 Fe2 C24 110.2(5)
C26 Fe2 C24 165.2(7)
C28 Fe2 C24 122.0(5)
C30 Fe2 C24 129.1(7)
C27 Fe2 C24 154.5(6)
C22 Fe2 C24 68.0(4)
C25 Fe2 C24 40.2(4)
C21 Fe2 C24 68.6(3)
C23 Fe2 C24 39.8(4)
C37 Fe3 C38 40.1(4)
C37 Fe3 C35 172.1(4)
C38 Fe3 C35 133.9(4)
C37 Fe3 C32 114.6(4)
C38 Fe3 C32 145.7(4)
C35 Fe3 C32 68.0(4)
C37 Fe3 C33 108.9(4)
C38 Fe3 C33 114.7(4)
C35 Fe3 C33 67.8(4)
C32 Fe3 C33 41.1(3)
C37 Fe3 C36 40.4(4)
C38 Fe3 C36 67.7(4)
C35 Fe3 C36 146.9(4)
C32 Fe3 C36 108.9(4)
C33 Fe3 C36 132.7(5)
C37 Fe3 C39 67.7(5)
C38 Fe3 C39 40.2(4)
C35 Fe3 C39 110.7(4)
C32 Fe3 C39 172.7(4)
C33 Fe3 C39 145.8(4)
C36 Fe3 C39 68.0(5)
C37 Fe3 C31 146.0(4)
C38 Fe3 C31 172.8(4)
C35 Fe3 C31 40.6(3)
C32 Fe3 C31 40.9(3)
C33 Fe3 C31 68.9(3)
C36 Fe3 C31 114.8(4)
C39 Fe3 C31 133.5(4)
C37 Fe3 C40 68.2(5)
C38 Fe3 C40 67.8(5)
C35 Fe3 C40 116.0(4)
C32 Fe3 C40 133.1(4)
C33 Fe3 C40 172.6(4)
C36 Fe3 C40 40.8(5)
C39 Fe3 C40 40.3(4)
C31 Fe3 C40 109.4(4)
C37 Fe3 C34 132.0(4)
C38 Fe3 C34 109.5(4)
C35 Fe3 C34 41.0(4)
C32 Fe3 C34 68.1(4)
C33 Fe3 C34 39.6(4)
C36 Fe3 C34 170.9(5)
C39 Fe3 C34 116.0(4)
C31 Fe3 C34 69.0(3)
C40 Fe3 C34 147.3(5)
C11 B1 H1A 109.5
C11 B1 H1B 109.5
H1A B1 H1B 109.5
C11 B1 H1C 109.5
H1A B1 H1C 109.5
H1B B1 H1C 109.5
C21 B2 H2A 109.5
C21 B2 H2B 109.5
H2A B2 H2B 109.5
C21 B2 H2C 109.5
H2A B2 H2C 109.5
H2B B2 H2C 109.5
C31 B3 H3A 109.5
C31 B3 H3B 109.5
H3A B3 H3B 109.5
C31 B3 H3C 109.5
H3A B3 H3C 109.5
H3B B3 H3C 109.5
C5 C1 C2 108.6(11)
C5 C1 Zr1 74.0(7)
C2 C1 Zr1 73.1(6)
C5 C1 H1 125.7
C2 C1 H1 125.7
Zr1 C1 H1 119.0
C1 C2 C3 107.2(10)
C1 C2 Zr1 74.1(6)
C3 C2 Zr1 74.5(5)
C1 C2 H2 126.4
C3 C2 H2 126.4
Zr1 C2 H2 117.1
C4 C3 C2 105.6(10)
C4 C3 Zr1 74.3(5)
C2 C3 Zr1 71.5(5)
C4 C3 H3 127.2
C2 C3 H3 127.2
Zr1 C3 H3 119.0
C5 C4 C3 109.0(10)
C5 C4 Zr1 72.4(5)
C3 C4 Zr1 73.4(5)
C5 C4 H4 125.5
C3 C4 H4 125.5
Zr1 C4 H4 120.4
C1 C5 C4 109.5(10)
C1 C5 Zr1 74.1(6)
C4 C5 Zr1 75.5(6)
C1 C5 H5 125.3
C4 C5 H5 125.3
Zr1 C5 H5 117.0
C15 C11 C12 106.6(9)
C15 C11 B1 126.6(9)
C12 C11 B1 126.8(9)
C15 C11 Fe1 69.4(5)
C12 C11 Fe1 69.0(6)
B1 C11 Fe1 125.0(6)
C13 C12 C11 108.4(10)
C13 C12 Fe1 69.7(6)
C11 C12 Fe1 69.7(6)
C13 C12 H12 125.8
C11 C12 H12 125.8
Fe1 C12 H12 126.4
C14 C13 C12 108.4(11)
C14 C13 Fe1 70.2(7)
C12 C13 Fe1 69.5(6)
C14 C13 H13 125.8
C12 C13 H13 125.8
Fe1 C13 H13 126.1
C13 C14 C15 108.3(10)
C13 C14 Fe1 69.8(6)
C15 C14 Fe1 69.3(6)
C13 C14 H14 125.9
C15 C14 H14 125.9
Fe1 C14 H14 126.6
C11 C15 C14 108.4(11)
C11 C15 Fe1 69.9(5)
C14 C15 Fe1 69.6(6)
C11 C15 H15 125.8
C14 C15 H15 125.8
Fe1 C15 H15 126.3
C20 C16 C17 110.6(12)
C20 C16 Fe1 71.1(7)
C17 C16 Fe1 70.3(8)
C20 C16 H16 124.7
C17 C16 H16 124.7
Fe1 C16 H16 125.5
C18 C17 C16 106.3(12)
C18 C17 Fe1 70.2(7)
C16 C17 Fe1 69.4(7)
C18 C17 H17 126.9
C16 C17 H17 126.9
Fe1 C17 H17 125.1
C17 C18 C19 111.5(12)
C17 C18 Fe1 70.8(7)
C19 C18 Fe1 69.4(7)
C17 C18 H18 124.2
C19 C18 H18 124.2
Fe1 C18 H18 127.2
C18 C19 C20 104.8(11)
C18 C19 Fe1 70.4(7)
C20 C19 Fe1 69.8(6)
C18 C19 H19 127.6
C20 C19 H19 127.6
Fe1 C19 H19 123.9
C16 C20 C19 106.7(11)
C16 C20 Fe1 69.9(7)
C19 C20 Fe1 68.0(6)
C16 C20 H20 126.6
C19 C20 H20 126.6
Fe1 C20 H20 126.9
C25 C21 C22 105.9(7)
C25 C21 B2 126.8(8)
C22 C21 B2 127.0(8)
C25 C21 Fe2 69.6(4)
C22 C21 Fe2 68.9(5)
B2 C21 Fe2 121.7(6)
C23 C22 C21 107.8(8)
C23 C22 Fe2 70.2(6)
C21 C22 Fe2 69.6(5)
C23 C22 H22 126.1
C21 C22 H22 126.1
Fe2 C22 H22 125.7
C24 C23 C22 108.6(8)
C24 C23 Fe2 70.1(6)
C22 C23 Fe2 69.2(6)
C24 C23 H23 125.7
C22 C23 H23 125.7
Fe2 C23 H23 126.6
C23 C24 C25 108.3(8)
C23 C24 Fe2 70.1(6)
C25 C24 Fe2 69.7(5)
C23 C24 H24 125.9
C25 C24 H24 125.9
Fe2 C24 H24 125.9
C24 C25 C21 109.4(8)
C24 C25 Fe2 70.1(5)
C21 C25 Fe2 69.7(5)
C24 C25 H25 125.3
C21 C25 H25 125.3
Fe2 C25 H25 126.5
C27 C26 C30 108.4(13)
C27 C26 Fe2 70.2(8)
C30 C26 Fe2 70.0(9)
C27 C26 H26 125.8
C30 C26 H26 125.8
Fe2 C26 H26 125.6
C26 C27 C28 107.4(14)
C26 C27 Fe2 70.1(7)
C28 C27 Fe2 69.9(7)
C26 C27 H27 126.3
C28 C27 H27 126.3
Fe2 C27 H27 125.2
C29 C28 C27 110.2(15)
C29 C28 Fe2 69.6(7)
C27 C28 Fe2 70.0(6)
C29 C28 H28 124.9
C27 C28 H28 124.9
Fe2 C28 H28 127.1
C28 C29 C30 107.2(14)
C28 C29 Fe2 71.6(8)
C30 C29 Fe2 70.1(8)
C28 C29 H29 126.4
C30 C29 H29 126.4
Fe2 C29 H29 123.5
C26 C30 C29 106.7(15)
C26 C30 Fe2 69.9(9)
C29 C30 Fe2 68.3(10)
C26 C30 H30 126.6
C29 C30 H30 126.6
Fe2 C30 H30 126.7
C35 C31 C32 106.4(7)
C35 C31 B3 128.2(8)
C32 C31 B3 125.3(7)
C35 C31 Fe3 69.2(5)
C32 C31 Fe3 69.1(5)
B3 C31 Fe3 129.7(6)
C31 C32 C33 108.1(8)
C31 C32 Fe3 69.9(5)
C33 C32 Fe3 69.5(5)
C31 C32 H32 126.0
C33 C32 H32 126.0
Fe3 C32 H32 126.2
C34 C33 C32 109.1(9)
C34 C33 Fe3 71.0(6)
C32 C33 Fe3 69.5(5)
C34 C33 H33 125.5
C32 C33 H33 125.5
Fe3 C33 H33 125.7
C33 C34 C35 107.2(8)
C33 C34 Fe3 69.5(5)
C35 C34 Fe3 68.6(5)
C33 C34 H34 126.4
C35 C34 H34 126.4
Fe3 C34 H34 127.1
C31 C35 C34 109.3(8)
C31 C35 Fe3 70.2(5)
C34 C35 Fe3 70.3(5)
C31 C35 H35 125.3
C34 C35 H35 125.3
Fe3 C35 H35 125.7
C37 C36 C40 107.5(10)
C37 C36 Fe3 69.2(6)
C40 C36 Fe3 69.8(6)
C37 C36 H36 126.3
C40 C36 H36 126.3
Fe3 C36 H36 126.3
C38 C37 C36 108.5(11)
C38 C37 Fe3 70.3(6)
C36 C37 Fe3 70.4(6)
C38 C37 H37 125.7
C36 C37 H37 125.7
Fe3 C37 H37 125.2
C37 C38 C39 108.7(10)
C37 C38 Fe3 69.7(5)
C39 C38 Fe3 70.4(6)
C37 C38 H38 125.7
C39 C38 H38 125.7
Fe3 C38 H38 125.8
C38 C39 C40 108.0(10)
C38 C39 Fe3 69.4(6)
C40 C39 Fe3 69.9(6)
C38 C39 H39 126.0
C40 C39 H39 126.0
Fe3 C39 H39 126.3
C39 C40 C36 107.3(10)
C39 C40 Fe3 69.8(6)
C36 C40 Fe3 69.3(6)
C39 C40 H40 126.3
C36 C40 H40 126.3
Fe3 C40 H40 126.1

loop_
_geom_bond_atom_site_label_1
_geom_bond_atom_site_label_2
_geom_bond_distance
Zr1 C2 2.448(9)
Zr1 C5 2.460(10)
Zr1 C1 2.461(11)
Zr1 C3 2.487(8)
Zr1 C4 2.498(8)
Fe1 C19 2.019(10)
Fe1 C12 2.025(10)
Fe1 C16 2.028(12)
Fe1 C13 2.029(11)
Fe1 C15 2.029(10)
Fe1 C18 2.032(11)
Fe1 C14 2.033(11)
Fe1 C11 2.035(9)
Fe1 C17 2.039(12)
Fe1 C20 2.043(11)
Fe2 C29 2.006(13)
Fe2 C26 2.030(13)
Fe2 C28 2.031(10)
Fe2 C30 2.031(16)
Fe2 C27 2.031(11)
Fe2 C22 2.036(9)
Fe2 C25 2.045(9)
Fe2 C21 2.046(8)
Fe2 C23 2.050(11)
Fe2 C24 2.050(10)
Fe3 C37 2.027(9)
Fe3 C38 2.035(9)
Fe3 C35 2.035(9)
Fe3 C32 2.038(9)
Fe3 C33 2.039(10)
Fe3 C36 2.042(10)
Fe3 C39 2.048(10)
Fe3 C31 2.049(8)
Fe3 C40 2.049(11)
Fe3 C34 2.058(9)
B1 C11 1.564(13)
B1 H1A 0.9800
B1 H1B 0.9800
B1 H1C 0.9800
B2 C21 1.547(12)
B2 H2A 0.9800
B2 H2B 0.9800
B2 H2C 0.9800
B3 C31 1.571(12)
B3 H3A 0.9800
B3 H3B 0.9800
B3 H3C 0.9800
C1 C5 1.351(19)
C1 C2 1.385(19)
C1 H1 0.9500
C2 C3 1.441(17)
C2 H2 0.9500
C3 C4 1.384(14)
C3 H3 0.9500
C4 C5 1.372(15)
C4 H4 0.9500
C5 H5 0.9500
C11 C15 1.414(13)
C11 C12 1.433(15)
C12 C13 1.414(16)
C12 H12 0.9500
C13 C14 1.389(19)
C13 H13 0.9500
C14 C15 1.429(16)
C14 H14 0.9500
C15 H15 0.9500
C16 C20 1.358(17)
C16 C17 1.40(2)
C16 H16 0.9500
C17 C18 1.359(19)
C17 H17 0.9500
C18 C19 1.391(18)
C18 H18 0.9500
C19 C20 1.463(18)
C19 H19 0.9500
C20 H20 0.9500
C21 C25 1.422(12)
C21 C22 1.446(12)
C22 C23 1.418(12)
C22 H22 0.9500
C23 C24 1.396(14)
C23 H23 0.9500
C24 C25 1.406(12)
C24 H24 0.9500
C25 H25 0.9500
C26 C27 1.38(2)
C26 C30 1.39(2)
C26 H26 0.9500
C27 C28 1.391(17)
C27 H27 0.9500
C28 C29 1.34(2)
C28 H28 0.9500
C29 C30 1.43(3)
C29 H29 0.9500
C30 H30 0.9500
C31 C35 1.417(11)
C31 C32 1.429(12)
C32 C33 1.430(12)
C32 H32 0.9500
C33 C34 1.388(14)
C33 H33 0.9500
C34 C35 1.435(13)
C34 H34 0.9500
C35 H35 0.9500
C36 C37 1.407(15)
C36 C40 1.427(17)
C36 H36 0.9500
C37 C38 1.392(15)
C37 H37 0.9500
C38 C39 1.402(16)
C38 H38 0.9500
C39 C40 1.413(15)
C39 H39 0.9500
C40 H40 0.9500

loop_
_geom_torsion_atom_site_label_1
_geom_torsion_atom_site_label_2
_geom_torsion_atom_site_label_3
_geom_torsion_atom_site_label_4
_geom_torsion
C2 Zr1 C1 C5 115.7(10)
C3 Zr1 C1 C5 76.9(7)
C4 Zr1 C1 C5 36.8(6)
C5 Zr1 C1 C2 -115.7(10)
C3 Zr1 C1 C2 -38.9(6)
C4 Zr1 C1 C2 -79.0(7)
C5 C1 C2 C3 1.7(11)
Zr1 C1 C2 C3 67.8(7)
C5 C1 C2 Zr1 -66.1(8)
C5 Zr1 C2 C1 36.1(7)
C3 Zr1 C2 C1 113.4(10)
C4 Zr1 C2 C1 76.1(8)
C5 Zr1 C2 C3 -77.3(7)
C1 Zr1 C2 C3 -113.4(10)
C4 Zr1 C2 C3 -37.3(6)
C1 C2 C3 C4 -0.4(10)
Zr1 C2 C3 C4 67.1(6)
C1 C2 C3 Zr1 -67.5(7)
C2 Zr1 C3 C4 -112.9(10)
C5 Zr1 C3 C4 -35.9(7)
C1 Zr1 C3 C4 -75.4(8)
C5 Zr1 C3 C2 77.0(8)
C1 Zr1 C3 C2 37.5(8)
C4 Zr1 C3 C2 112.9(10)
C2 C3 C4 C5 -1.0(10)
Zr1 C3 C4 C5 64.2(7)
C2 C3 C4 Zr1 -65.2(6)
C2 Zr1 C4 C5 -77.4(8)
C1 Zr1 C4 C5 -36.5(7)
C3 Zr1 C4 C5 -116.8(10)
C2 Zr1 C4 C3 39.4(8)
C5 Zr1 C4 C3 116.8(10)
C1 Zr1 C4 C3 80.4(8)
C2 C1 C5 C4 -2.4(12)
Zr1 C1 C5 C4 -67.8(7)
C2 C1 C5 Zr1 65.5(7)
C3 C4 C5 C1 2.1(11)
Zr1 C4 C5 C1 66.9(7)
C3 C4 C5 Zr1 -64.8(7)
C2 Zr1 C5 C1 -37.2(7)
C3 Zr1 C5 C1 -79.5(8)
C4 Zr1 C5 C1 -115.6(10)
C2 Zr1 C5 C4 78.4(7)
C1 Zr1 C5 C4 115.6(10)
C3 Zr1 C5 C4 36.1(6)
C19 Fe1 C11 C15 47(2)
C12 Fe1 C11 C15 -118.1(9)
C16 Fe1 C11 C15 111.8(7)
C13 Fe1 C11 C15 -80.7(7)
C18 Fe1 C11 C15 -178.4(10)
C14 Fe1 C11 C15 -37.8(8)
C17 Fe1 C11 C15 154.0(8)
C20 Fe1 C11 C15 73.6(8)
C19 Fe1 C11 C12 165.2(18)
C16 Fe1 C11 C12 -130.1(7)
C13 Fe1 C11 C12 37.4(7)
C15 Fe1 C11 C12 118.1(9)
C18 Fe1 C11 C12 -60.3(12)
C14 Fe1 C11 C12 80.3(8)
C17 Fe1 C11 C12 -87.9(8)
C20 Fe1 C11 C12 -168.3(7)
C19 Fe1 C11 B1 -74(2)
C12 Fe1 C11 B1 121.0(10)
C16 Fe1 C11 B1 -9.1(9)
C13 Fe1 C11 B1 158.4(10)
C15 Fe1 C11 B1 -120.9(11)
C18 Fe1 C11 B1 60.7(14)
C14 Fe1 C11 B1 -158.7(10)
C17 Fe1 C11 B1 33.0(10)
C20 Fe1 C11 B1 -47.4(10)
C15 C11 C12 C13 0.3(12)
B1 C11 C12 C13 -177.9(9)
Fe1 C11 C12 C13 -59.2(7)
C15 C11 C12 Fe1 59.5(7)
B1 C11 C12 Fe1 -118.7(9)
C19 Fe1 C12 C13 -52.5(14)
C16 Fe1 C12 C13 -171.0(8)
C15 Fe1 C12 C13 81.5(8)
C18 Fe1 C12 C13 -89.3(9)
C14 Fe1 C12 C13 37.0(7)
C11 Fe1 C12 C13 119.7(10)
C17 Fe1 C12 C13 -130.5(8)
C20 Fe1 C12 C13 156.9(17)
C19 Fe1 C12 C11 -172.3(9)
C16 Fe1 C12 C11 69.3(8)
C13 Fe1 C12 C11 -119.7(10)
C15 Fe1 C12 C11 -38.2(6)
C18 Fe1 C12 C11 150.9(7)
C14 Fe1 C12 C11 -82.7(7)
C17 Fe1 C12 C11 109.8(7)
C20 Fe1 C12 C11 37(2)
C11 C12 C13 C14 -0.4(13)
Fe1 C12 C13 C14 -59.6(9)
C11 C12 C13 Fe1 59.1(7)
C19 Fe1 C13 C14 -85.4(8)
C12 Fe1 C13 C14 119.5(11)
C16 Fe1 C13 C14 154(2)
C15 Fe1 C13 C14 37.9(7)
C18 Fe1 C13 C14 -129.4(8)
C11 Fe1 C13 C14 81.7(7)
C17 Fe1 C13 C14 -170.2(7)
C20 Fe1 C13 C14 -46.8(14)
C19 Fe1 C13 C12 155.0(8)
C16 Fe1 C13 C12 34(3)
C15 Fe1 C13 C12 -81.6(8)
C18 Fe1 C13 C12 111.0(9)
C14 Fe1 C13 C12 -119.5(11)
C11 Fe1 C13 C12 -37.8(7)
C17 Fe1 C13 C12 70.3(10)
C20 Fe1 C13 C12 -166.3(10)
C12 C13 C14 C15 0.3(14)
Fe1 C13 C14 C15 -58.8(8)
C12 C13 C14 Fe1 59.1(8)
C19 Fe1 C14 C13 112.7(8)
C12 Fe1 C14 C13 -37.8(7)
C16 Fe1 C14 C13 -168.5(9)
C15 Fe1 C14 C13 -119.7(11)
C18 Fe1 C14 C13 73.4(10)
C11 Fe1 C14 C13 -82.4(8)
C17 Fe1 C14 C13 38(3)
C20 Fe1 C14 C13 157.9(7)
C19 Fe1 C14 C15 -127.6(8)
C12 Fe1 C14 C15 81.9(8)
C16 Fe1 C14 C15 -48.8(14)
C13 Fe1 C14 C15 119.7(11)
C18 Fe1 C14 C15 -166.9(7)
C11 Fe1 C14 C15 37.4(7)
C17 Fe1 C14 C15 158(2)
C20 Fe1 C14 C15 -82.4(8)
C12 C11 C15 C14 -0.1(12)
B1 C11 C15 C14 178.1(9)
Fe1 C11 C15 C14 59.1(8)
C12 C11 C15 Fe1 -59.2(7)
B1 C11 C15 Fe1 119.0(9)
C13 C14 C15 C11 -0.1(13)
Fe1 C14 C15 C11 -59.3(7)
C13 C14 C15 Fe1 59.1(8)
C19 Fe1 C15 C11 -166.6(7)
C12 Fe1 C15 C11 38.8(6)
C16 Fe1 C15 C11 -84.5(7)
C13 Fe1 C15 C11 82.8(7)
C18 Fe1 C15 C11 176(2)
C14 Fe1 C15 C11 119.7(11)
C17 Fe1 C15 C11 -51.2(13)
C20 Fe1 C15 C11 -125.2(6)
C19 Fe1 C15 C14 73.7(10)
C12 Fe1 C15 C14 -80.9(9)
C16 Fe1 C15 C14 155.9(9)
C13 Fe1 C15 C14 -36.9(8)
C18 Fe1 C15 C14 56(3)
C11 Fe1 C15 C14 -119.7(11)
C17 Fe1 C15 C14 -170.9(12)
C20 Fe1 C15 C14 115.1(9)
C19 Fe1 C16 C20 39.5(8)
C12 Fe1 C16 C20 -166.7(7)
C13 Fe1 C16 C20 165(2)
C15 Fe1 C16 C20 -84.0(8)
C18 Fe1 C16 C20 83.3(8)
C14 Fe1 C16 C20 -50.4(12)
C11 Fe1 C16 C20 -126.6(7)
C17 Fe1 C16 C20 121.2(11)
C19 Fe1 C16 C17 -81.7(8)
C12 Fe1 C16 C17 72.2(9)
C13 Fe1 C16 C17 44(2)
C15 Fe1 C16 C17 154.8(7)
C18 Fe1 C16 C17 -37.9(8)
C14 Fe1 C16 C17 -171.6(9)
C11 Fe1 C16 C17 112.2(8)
C20 Fe1 C16 C17 -121.2(11)
C20 C16 C17 C18 1.0(15)
Fe1 C16 C17 C18 60.9(9)
C20 C16 C17 Fe1 -59.9(9)
C19 Fe1 C17 C18 -35.6(9)
C12 Fe1 C17 C18 115.0(9)
C16 Fe1 C17 C18 -117.0(12)
C13 Fe1 C17 C18 74.5(11)
C15 Fe1 C17 C18 -166.2(10)
C14 Fe1 C17 C18 43(3)
C11 Fe1 C17 C18 159.1(8)
C20 Fe1 C17 C18 -81.4(9)
C19 Fe1 C17 C16 81.3(8)
C12 Fe1 C17 C16 -128.0(8)
C13 Fe1 C17 C16 -168.5(7)
C15 Fe1 C17 C16 -49.2(14)
C18 Fe1 C17 C16 117.0(12)
C14 Fe1 C17 C16 160(3)
C11 Fe1 C17 C16 -84.0(8)
C20 Fe1 C17 C16 35.6(7)
C16 C17 C18 C19 -2.8(15)
Fe1 C17 C18 C19 57.5(10)
C16 C17 C18 Fe1 -60.3(8)
C19 Fe1 C18 C17 123.0(13)
C12 Fe1 C18 C17 -82.6(10)
C16 Fe1 C18 C17 39.2(9)
C13 Fe1 C18 C17 -127.3(10)
C15 Fe1 C18 C17 144(2)
C14 Fe1 C18 C17 -168.8(10)
C11 Fe1 C18 C17 -41.1(15)
C20 Fe1 C18 C17 81.7(10)
C12 Fe1 C18 C19 154.4(8)
C16 Fe1 C18 C19 -83.9(9)
C13 Fe1 C18 C19 109.6(9)
C15 Fe1 C18 C19 21(3)
C14 Fe1 C18 C19 68.1(12)
C11 Fe1 C18 C19 -164.2(9)
C17 Fe1 C18 C19 -123.0(13)
C20 Fe1 C18 C19 -41.3(8)
C17 C18 C19 C20 3.4(15)
Fe1 C18 C19 C20 61.7(8)
C17 C18 C19 Fe1 -58.3(10)
C12 Fe1 C19 C18 -53.6(14)
C16 Fe1 C19 C18 78.3(9)
C13 Fe1 C19 C18 -90.0(10)
C15 Fe1 C19 C18 -174.6(8)
C14 Fe1 C19 C18 -132.7(9)
C11 Fe1 C19 C18 147.6(17)
C17 Fe1 C19 C18 34.6(9)
C20 Fe1 C19 C18 114.9(11)
C12 Fe1 C19 C20 -168.5(10)
C16 Fe1 C19 C20 -36.6(7)
C13 Fe1 C19 C20 155.1(8)
C15 Fe1 C19 C20 70.5(9)
C18 Fe1 C19 C20 -114.9(11)
C14 Fe1 C19 C20 112.5(8)
C11 Fe1 C19 C20 33(2)
C17 Fe1 C19 C20 -80.2(9)
C17 C16 C20 C19 1.0(13)
Fe1 C16 C20 C19 -58.3(8)
C17 C16 C20 Fe1 59.3(9)
C18 C19 C20 C16 -2.6(13)
Fe1 C19 C20 C16 59.5(8)
C18 C19 C20 Fe1 -62.1(8)
C19 Fe1 C20 C16 -118.5(11)
C12 Fe1 C20 C16 42(2)
C13 Fe1 C20 C16 -173.0(10)
C15 Fe1 C20 C16 111.7(7)
C18 Fe1 C20 C16 -79.2(9)
C14 Fe1 C20 C16 154.6(7)
C11 Fe1 C20 C16 70.9(8)
C17 Fe1 C20 C16 -36.8(8)
C12 Fe1 C20 C19 160.1(17)
C16 Fe1 C20 C19 118.5(11)
C13 Fe1 C20 C19 -54.5(14)
C15 Fe1 C20 C19 -129.8(7)
C18 Fe1 C20 C19 39.3(8)
C14 Fe1 C20 C19 -86.8(8)
C11 Fe1 C20 C19 -170.6(7)
C17 Fe1 C20 C19 81.7(8)
C29 Fe2 C21 C25 -55.5(14)
C26 Fe2 C21 C25 -128.8(8)
C28 Fe2 C21 C25 168.7(18)
C30 Fe2 C21 C25 -87.4(9)
C27 Fe2 C21 C25 -168.1(8)
C22 Fe2 C21 C25 117.2(7)
C23 Fe2 C21 C25 79.5(6)
C24 Fe2 C21 C25 36.6(6)
C29 Fe2 C21 C22 -172.7(12)
C26 Fe2 C21 C22 114.0(8)
C28 Fe2 C21 C22 52(2)
C30 Fe2 C21 C22 155.5(9)
C27 Fe2 C21 C22 74.7(8)
C25 Fe2 C21 C22 -117.2(7)
C23 Fe2 C21 C22 -37.7(6)
C24 Fe2 C21 C22 -80.6(6)
C29 Fe2 C21 B2 65.9(15)
C26 Fe2 C21 B2 -7.4(10)
C28 Fe2 C21 B2 -70(2)
C30 Fe2 C21 B2 34.1(11)
C27 Fe2 C21 B2 -46.7(10)
C22 Fe2 C21 B2 -121.4(9)
C25 Fe2 C21 B2 121.4(10)
C23 Fe2 C21 B2 -159.1(8)
C24 Fe2 C21 B2 158.0(8)
C25 C21 C22 C23 -0.1(10)
B2 C21 C22 C23 174.5(8)
Fe2 C21 C22 C23 60.1(7)
C25 C21 C22 Fe2 -60.1(6)
B2 C21 C22 Fe2 114.4(9)
C29 Fe2 C22 C23 50.6(18)
C26 Fe2 C22 C23 158.2(8)
C28 Fe2 C22 C23 77.6(8)
C30 Fe2 C22 C23 -171.0(12)
C27 Fe2 C22 C23 116.9(7)
C25 Fe2 C22 C23 -80.1(6)
C21 Fe2 C22 C23 -118.8(8)
C24 Fe2 C22 C23 -36.7(6)
C29 Fe2 C22 C21 169.3(16)
C26 Fe2 C22 C21 -83.0(8)
C28 Fe2 C22 C21 -163.6(6)
C30 Fe2 C22 C21 -52.2(14)
C27 Fe2 C22 C21 -124.4(7)
C25 Fe2 C22 C21 38.6(5)
C23 Fe2 C22 C21 118.8(8)
C24 Fe2 C22 C21 82.0(5)
C21 C22 C23 C24 -0.5(11)
Fe2 C22 C23 C24 59.2(7)
C21 C22 C23 Fe2 -59.7(6)
C29 Fe2 C23 C24 76.4(8)
C26 Fe2 C23 C24 -165.8(9)
C28 Fe2 C23 C24 116.4(6)
C30 Fe2 C23 C24 43(2)
C27 Fe2 C23 C24 159.5(6)
C22 Fe2 C23 C24 -120.0(8)
C25 Fe2 C23 C24 -37.5(5)
C21 Fe2 C23 C24 -81.5(6)
C29 Fe2 C23 C22 -163.6(7)
C26 Fe2 C23 C22 -45.8(12)
C28 Fe2 C23 C22 -123.5(7)
C30 Fe2 C23 C22 163(2)
C27 Fe2 C23 C22 -80.5(7)
C25 Fe2 C23 C22 82.5(6)
C21 Fe2 C23 C22 38.5(5)
C24 Fe2 C23 C22 120.0(8)
C22 C23 C24 C25 0.9(12)
Fe2 C23 C24 C25 59.5(7)
C22 C23 C24 Fe2 -58.6(7)
C29 Fe2 C24 C23 -124.5(9)
C26 Fe2 C24 C23 153.9(19)
C28 Fe2 C24 C23 -83.1(8)
C30 Fe2 C24 C23 -167.8(8)
C27 Fe2 C24 C23 -44.9(12)
C22 Fe2 C24 C23 37.4(5)
C25 Fe2 C24 C23 119.3(8)
C21 Fe2 C24 C23 82.3(6)
C29 Fe2 C24 C25 116.2(9)
C26 Fe2 C24 C25 35(2)
C28 Fe2 C24 C25 157.6(7)
C30 Fe2 C24 C25 72.9(9)
C27 Fe2 C24 C25 -164.2(10)
C22 Fe2 C24 C25 -81.9(6)
C21 Fe2 C24 C25 -37.0(5)
C23 Fe2 C24 C25 -119.3(8)
C23 C24 C25 C21 -0.9(11)
Fe2 C24 C25 C21 58.8(6)
C23 C24 C25 Fe2 -59.7(7)
C22 C21 C25 C24 0.6(10)
B2 C21 C25 C24 -174.0(8)
Fe2 C21 C25 C24 -59.0(6)
C22 C21 C25 Fe2 59.6(6)
B2 C21 C25 Fe2 -114.9(8)
C29 Fe2 C25 C24 -83.7(10)
C26 Fe2 C25 C24 -169.5(8)
C28 Fe2 C25 C24 -51.5(16)
C30 Fe2 C25 C24 -128.1(9)
C27 Fe2 C25 C24 156.2(18)
C22 Fe2 C25 C24 81.3(6)
C21 Fe2 C25 C24 120.7(8)
C23 Fe2 C25 C24 37.2(6)
C29 Fe2 C25 C21 155.7(9)
C26 Fe2 C25 C21 69.8(9)
C28 Fe2 C25 C21 -172.1(13)
C30 Fe2 C25 C21 111.2(9)
C27 Fe2 C25 C21 36(2)
C22 Fe2 C25 C21 -39.4(5)
C23 Fe2 C25 C21 -83.4(6)
C24 Fe2 C25 C21 -120.7(8)
C29 Fe2 C26 C27 80.3(10)
C28 Fe2 C26 C27 38.2(9)
C30 Fe2 C26 C27 119.2(12)
C22 Fe2 C26 C27 -82.4(9)
C25 Fe2 C26 C27 -165.2(7)
C21 Fe2 C26 C27 -125.6(8)
C23 Fe2 C26 C27 -50.5(13)
C24 Fe2 C26 C27 167.5(15)
C29 Fe2 C26 C30 -38.9(10)
C28 Fe2 C26 C30 -81.0(10)
C27 Fe2 C26 C30 -119.2(12)
C22 Fe2 C26 C30 158.4(8)
C25 Fe2 C26 C30 75.6(10)
C21 Fe2 C26 C30 115.2(9)
C23 Fe2 C26 C30 -169.7(10)
C24 Fe2 C26 C30 48(2)
C30 C26 C27 C28 -0.5(15)
Fe2 C26 C27 C28 -60.3(9)
C30 C26 C27 Fe2 59.8(9)
C29 Fe2 C27 C26 -82.9(12)
C28 Fe2 C27 C26 -118.1(14)
C30 Fe2 C27 C26 -37.6(9)
C22 Fe2 C27 C26 113.9(9)
C25 Fe2 C27 C26 45(2)
C21 Fe2 C27 C26 72.1(11)
C23 Fe2 C27 C26 156.0(9)
C24 Fe2 C27 C26 -172.6(10)
C29 Fe2 C27 C28 35.2(12)
C26 Fe2 C27 C28 118.1(14)
C30 Fe2 C27 C28 80.5(12)
C22 Fe2 C27 C28 -128.0(10)
C25 Fe2 C27 C28 162.7(16)
C21 Fe2 C27 C28 -169.8(9)
C23 Fe2 C27 C28 -85.9(11)
C24 Fe2 C27 C28 -54.5(16)
C26 C27 C28 C29 2.3(16)
Fe2 C27 C28 C29 -58.1(11)
C26 C27 C28 Fe2 60.4(9)
C26 Fe2 C28 C29 83.9(13)
C30 Fe2 C28 C29 40.1(12)
C27 Fe2 C28 C29 121.8(16)
C22 Fe2 C28 C29 -167.8(11)
C25 Fe2 C28 C29 -46(2)
C21 Fe2 C28 C29 151.9(17)
C23 Fe2 C28 C29 -125.2(11)
C24 Fe2 C28 C29 -82.6(13)
C29 Fe2 C28 C27 -121.8(16)
C26 Fe2 C28 C27 -37.9(11)
C30 Fe2 C28 C27 -81.6(12)
C22 Fe2 C28 C27 70.4(12)
C25 Fe2 C28 C27 -167.9(12)
C21 Fe2 C28 C27 30(2)
C23 Fe2 C28 C27 113.0(10)
C24 Fe2 C28 C27 155.6(9)
C27 C28 C29 C30 -3.1(17)
Fe2 C28 C29 C30 -61.5(9)
C27 C28 C29 Fe2 58.3(10)
C26 Fe2 C29 C28 -79.4(11)
C30 Fe2 C29 C28 -116.9(14)
C27 Fe2 C29 C28 -36.3(10)
C22 Fe2 C29 C28 36(2)
C25 Fe2 C29 C28 159.5(8)
C21 Fe2 C29 C28 -161.2(10)
C23 Fe2 C29 C28 74.8(11)
C24 Fe2 C29 C28 116.4(10)
C26 Fe2 C29 C30 37.5(10)
C28 Fe2 C29 C30 116.9(14)
C27 Fe2 C29 C30 80.5(11)
C22 Fe2 C29 C30 152.5(18)
C25 Fe2 C29 C30 -83.7(11)
C21 Fe2 C29 C30 -44.3(16)
C23 Fe2 C29 C30 -168.3(10)
C24 Fe2 C29 C30 -126.7(10)
C27 C26 C30 C29 -1.4(15)
Fe2 C26 C30 C29 58.6(10)
C27 C26 C30 Fe2 -59.9(9)
C28 C29 C30 C26 2.8(16)
Fe2 C29 C30 C26 -59.6(9)
C28 C29 C30 Fe2 62.4(11)
C29 Fe2 C30 C26 118.4(13)
C28 Fe2 C30 C26 80.9(9)
C27 Fe2 C30 C26 37.3(8)
C22 Fe2 C30 C26 -44.7(15)
C25 Fe2 C30 C26 -125.0(8)
C21 Fe2 C30 C26 -81.3(9)
C23 Fe2 C30 C26 160.3(18)
C24 Fe2 C30 C26 -165.8(7)
C26 Fe2 C30 C29 -118.4(13)
C28 Fe2 C30 C29 -37.5(8)
C27 Fe2 C30 C29 -81.2(9)
C22 Fe2 C30 C29 -163.1(10)
C25 Fe2 C30 C29 116.6(9)
C21 Fe2 C30 C29 160.3(8)
C23 Fe2 C30 C29 42(3)
C24 Fe2 C30 C29 75.8(10)
C37 Fe3 C31 C35 -172.9(7)
C38 Fe3 C31 C35 42(3)
C32 Fe3 C31 C35 -117.9(7)
C33 Fe3 C31 C35 -80.0(5)
C36 Fe3 C31 C35 151.5(6)
C39 Fe3 C31 C35 69.0(7)
C40 Fe3 C31 C35 107.7(6)
C34 Fe3 C31 C35 -37.5(5)
C37 Fe3 C31 C32 -55.0(9)
C38 Fe3 C31 C32 160(3)
C35 Fe3 C31 C32 117.9(7)
C33 Fe3 C31 C32 37.9(5)
C36 Fe3 C31 C32 -90.6(6)
C39 Fe3 C31 C32 -173.2(6)
C40 Fe3 C31 C32 -134.5(6)
C34 Fe3 C31 C32 80.4(6)
C37 Fe3 C31 B3 64.1(11)
C38 Fe3 C31 B3 -81(3)
C35 Fe3 C31 B3 -123.0(10)
C32 Fe3 C31 B3 119.1(10)
C33 Fe3 C31 B3 157.0(9)
C36 Fe3 C31 B3 28.5(9)
C39 Fe3 C31 B3 -54.0(10)
C40 Fe3 C31 B3 -15.3(9)
C34 Fe3 C31 B3 -160.5(9)
C35 C31 C32 C33 0.2(10)
B3 C31 C32 C33 176.2(8)
Fe3 C31 C32 C33 -59.2(6)
C35 C31 C32 Fe3 59.4(6)
B3 C31 C32 Fe3 -124.5(9)
C37 Fe3 C32 C31 149.7(5)
C38 Fe3 C32 C31 -175.7(7)
C35 Fe3 C32 C31 -38.3(5)
C33 Fe3 C32 C31 -119.3(7)
C36 Fe3 C32 C31 106.4(6)
C39 Fe3 C32 C31 43(3)
C40 Fe3 C32 C31 67.3(7)
C34 Fe3 C32 C31 -82.8(6)
C37 Fe3 C32 C33 -91.0(6)
C38 Fe3 C32 C33 -56.4(9)
C35 Fe3 C32 C33 80.9(6)
C36 Fe3 C32 C33 -134.3(6)
C39 Fe3 C32 C33 162(3)
C31 Fe3 C32 C33 119.3(7)
C40 Fe3 C32 C33 -173.4(6)
C34 Fe3 C32 C33 36.5(6)
C31 C32 C33 C34 -0.6(11)
Fe3 C32 C33 C34 -60.1(7)
C31 C32 C33 Fe3 59.5(6)
C37 Fe3 C33 C34 -134.0(6)
C38 Fe3 C33 C34 -91.2(6)
C35 Fe3 C33 C34 38.3(5)
C32 Fe3 C33 C34 119.9(8)
C36 Fe3 C33 C34 -172.9(6)
C39 Fe3 C33 C34 -56.2(9)
C31 Fe3 C33 C34 82.2(6)
C40 Fe3 C33 C34 160(3)
C37 Fe3 C33 C32 106.0(6)
C38 Fe3 C33 C32 148.9(6)
C35 Fe3 C33 C32 -81.6(6)
C36 Fe3 C33 C32 67.2(7)
C39 Fe3 C33 C32 -176.1(7)
C31 Fe3 C33 C32 -37.8(5)
C40 Fe3 C33 C32 40(3)
C34 Fe3 C33 C32 -119.9(8)
C32 C33 C34 C35 0.7(11)
Fe3 C33 C34 C35 -58.4(6)
C32 C33 C34 Fe3 59.2(6)
C37 Fe3 C34 C33 66.2(7)
C38 Fe3 C34 C33 105.5(6)
C35 Fe3 C34 C33 -119.0(7)
C32 Fe3 C34 C33 -37.8(5)
C36 Fe3 C34 C33 35(3)
C39 Fe3 C34 C33 148.7(5)
C31 Fe3 C34 C33 -81.9(5)
C40 Fe3 C34 C33 -175.4(7)
C37 Fe3 C34 C35 -174.8(6)
C38 Fe3 C34 C35 -135.4(6)
C32 Fe3 C34 C35 81.2(6)
C33 Fe3 C34 C35 119.0(7)
C36 Fe3 C34 C35 154(2)
C39 Fe3 C34 C35 -92.3(6)
C31 Fe3 C34 C35 37.1(5)
C40 Fe3 C34 C35 -56.4(9)
C32 C31 C35 C34 0.3(10)
B3 C31 C35 C34 -175.6(9)
Fe3 C31 C35 C34 59.7(6)
C32 C31 C35 Fe3 -59.4(6)
B3 C31 C35 Fe3 124.7(9)
C33 C34 C35 C31 -0.6(10)
Fe3 C34 C35 C31 -59.6(6)
C33 C34 C35 Fe3 59.0(6)
C37 Fe3 C35 C31 150(3)
C38 Fe3 C35 C31 -173.3(6)
C32 Fe3 C35 C31 38.7(5)
C33 Fe3 C35 C31 83.1(5)
C36 Fe3 C35 C31 -52.5(10)
C39 Fe3 C35 C31 -133.7(5)
C40 Fe3 C35 C31 -89.9(6)
C34 Fe3 C35 C31 120.1(8)
C37 Fe3 C35 C34 30(3)
C38 Fe3 C35 C34 66.5(8)
C32 Fe3 C35 C34 -81.5(6)
C33 Fe3 C35 C34 -37.0(5)
C36 Fe3 C35 C34 -172.7(8)
C39 Fe3 C35 C34 106.2(6)
C31 Fe3 C35 C34 -120.1(8)
C40 Fe3 C35 C34 149.9(6)
C38 Fe3 C36 C37 -37.5(7)
C35 Fe3 C36 C37 -175.4(7)
C32 Fe3 C36 C37 106.0(7)
C33 Fe3 C36 C37 66.3(8)
C39 Fe3 C36 C37 -81.0(7)
C31 Fe3 C36 C37 149.9(6)
C40 Fe3 C36 C37 -118.8(9)
C34 Fe3 C36 C37 37(3)
C37 Fe3 C36 C40 118.8(9)
C38 Fe3 C36 C40 81.4(7)
C35 Fe3 C36 C40 -56.6(10)
C32 Fe3 C36 C40 -135.2(6)
C33 Fe3 C36 C40 -174.9(6)
C39 Fe3 C36 C40 37.8(6)
C31 Fe3 C36 C40 -91.3(7)
C34 Fe3 C36 C40 155(2)
C40 C36 C37 C38 0.6(11)
Fe3 C36 C37 C38 60.2(7)
C40 C36 C37 Fe3 -59.6(7)
C35 Fe3 C37 C38 42(3)
C32 Fe3 C37 C38 150.2(7)
C33 Fe3 C37 C38 106.3(7)
C36 Fe3 C37 C38 -119.1(11)
C39 Fe3 C37 C38 -37.3(7)
C31 Fe3 C37 C38 -173.6(7)
C40 Fe3 C37 C38 -81.0(8)
C34 Fe3 C37 C38 68.2(9)
C38 Fe3 C37 C36 119.1(11)
C35 Fe3 C37 C36 161(3)
C32 Fe3 C37 C36 -90.7(8)
C33 Fe3 C37 C36 -134.7(7)
C39 Fe3 C37 C36 81.8(8)
C31 Fe3 C37 C36 -54.5(11)
C40 Fe3 C37 C36 38.1(7)
C34 Fe3 C37 C36 -172.7(7)
C36 C37 C38 C39 -0.4(12)
Fe3 C37 C38 C39 59.9(7)
C36 C37 C38 Fe3 -60.2(7)
C35 Fe3 C38 C37 -172.6(6)
C32 Fe3 C38 C37 -53.4(10)
C33 Fe3 C38 C37 -90.4(7)
C36 Fe3 C38 C37 37.8(7)
C39 Fe3 C38 C37 119.6(10)
C31 Fe3 C38 C37 150(3)
C40 Fe3 C38 C37 82.1(7)
C34 Fe3 C38 C37 -132.9(7)
C37 Fe3 C38 C39 -119.6(10)
C35 Fe3 C38 C39 67.7(8)
C32 Fe3 C38 C39 -173.0(7)
C33 Fe3 C38 C39 150.0(6)
C36 Fe3 C38 C39 -81.8(7)
C31 Fe3 C38 C39 30(3)
C40 Fe3 C38 C39 -37.6(7)
C34 Fe3 C38 C39 107.5(7)
C37 C38 C39 C40 0.0(12)
Fe3 C38 C39 C40 59.4(7)
C37 C38 C39 Fe3 -59.4(7)
C37 Fe3 C39 C38 37.2(6)
C35 Fe3 C39 C38 -134.5(6)
C32 Fe3 C39 C38 147(3)
C33 Fe3 C39 C38 -53.9(10)
C36 Fe3 C39 C38 81.1(7)
C31 Fe3 C39 C38 -175.0(6)
C40 Fe3 C39 C38 119.3(9)
C34 Fe3 C39 C38 -90.0(7)
C37 Fe3 C39 C40 -82.1(7)
C38 Fe3 C39 C40 -119.3(9)
C35 Fe3 C39 C40 106.2(6)
C32 Fe3 C39 C40 28(3)
C33 Fe3 C39 C40 -173.2(7)
C36 Fe3 C39 C40 -38.3(7)
C31 Fe3 C39 C40 65.7(8)
C34 Fe3 C39 C40 150.7(6)
C38 C39 C40 C36 0.3(11)
Fe3 C39 C40 C36 59.4(7)
C38 C39 C40 Fe3 -59.1(7)
C37 C36 C40 C39 -0.6(11)
Fe3 C36 C40 C39 -59.7(7)
C37 C36 C40 Fe3 59.2(7)
C37 Fe3 C40 C39 80.8(7)
C38 Fe3 C40 C39 37.4(6)
C35 Fe3 C40 C39 -91.9(7)
C32 Fe3 C40 C39 -175.4(6)
C33 Fe3 C40 C39 149(3)
C36 Fe3 C40 C39 118.5(9)
C31 Fe3 C40 C39 -135.6(6)
C34 Fe3 C40 C39 -54.5(10)
C37 Fe3 C40 C36 -37.8(6)
C38 Fe3 C40 C36 -81.1(7)
C35 Fe3 C40 C36 149.5(6)
C32 Fe3 C40 C36 66.1(8)
C33 Fe3 C40 C36 30(3)
C39 Fe3 C40 C36 -118.5(9)
C31 Fe3 C40 C36 105.9(6)
C34 Fe3 C40 C36 -173.0(7)
